data_4084546
loop_
_publ_author_name
'Hameury, Sophie'
'de Fr\'emont, Pierre'
'Breuil, Pierre-Alain R.'
'Olivier-Bourbigou, H\'el\`ene'
'Braunstein, Pierre'

_publ_section_title
;
 Bis(ether-functionalized NHC) Nickel(II)
 Complexes,TranstoCisIsomerization Triggered by Water Coordination, and
 Catalytic Ethylene Oligomerization
;
_journal_issue 11
_journal_name_full Organometallics
_journal_page_first 2183
_journal_paper_doi 10.1021/om5008506
_journal_volume 34
_journal_year 2015
_chemical_formula_moiety 'C30 H40 Cl2 N4 Ni O2'
_chemical_formula_sum 'C30 H40 Cl2 N4 Ni O2'
_chemical_formula_weight 618.27
_chemical_name_common '[NiCl2{ImMes(EtOMe)}2]'
_space_group_IT_number 2
_symmetry_cell_setting triclinic
_symmetry_Int_Tables_number 2
_symmetry_space_group_name_Hall '-P 1'
_symmetry_space_group_name_H-M 'P -1'
_atom_sites_solution_hydrogens geom
_atom_sites_solution_primary direct
_atom_sites_solution_secondary difmap
_audit_creation_method SHELXL-97
_cell_angle_alpha 92.137(3)
_cell_angle_beta 108.231(3)
_cell_angle_gamma 117.727(2)
_cell_formula_units_Z 2
_cell_length_a 10.8374(5)
_cell_length_b 11.2012(5)
_cell_length_c 15.5473(9)
_cell_measurement_reflns_used 9806
_cell_measurement_temperature 173(2)
_cell_measurement_theta_max 27.485
_cell_measurement_theta_min 0.998
_cell_volume 1548.77(14)
_computing_cell_refinement 'HKL Scalepack (Otwinowski & Minor 1997)'
_computing_data_collection 'Collect (Bruker AXS BV, 1997-2004)'
_computing_data_reduction 'HKL Denzo and Scalepack (Otwinowski & Minor 1997)'
_computing_molecular_graphics 'Ortep-3 for Windows (Farrugia, 1997)'
_computing_publication_material 'WinGX publication routines (Farrugia, 1999)'
_computing_structure_refinement 'SHELXL-97 (Sheldrick, 2008)'
_computing_structure_solution 'Sir 97'
_diffrn_ambient_temperature 173(2)
_diffrn_measured_fraction_theta_full 0.995
_diffrn_measured_fraction_theta_max 0.995
_diffrn_radiation_monochromator graphite
_diffrn_radiation_probe x-ray
_diffrn_radiation_type MoK\a
_diffrn_radiation_wavelength 0.71073
_diffrn_reflns_av_R_equivalents 0.0632
_diffrn_reflns_av_unetI/netI 0.0819
_diffrn_reflns_limit_h_max 13
_diffrn_reflns_limit_h_min -13
_diffrn_reflns_limit_k_max 12
_diffrn_reflns_limit_k_min -13
_diffrn_reflns_limit_l_max 18
_diffrn_reflns_limit_l_min -19
_diffrn_reflns_number 14088
_diffrn_reflns_theta_full 26.00
_diffrn_reflns_theta_max 26.00
_diffrn_reflns_theta_min 1.41
_diffrn_source 'fine-focus sealed tube'
_exptl_absorpt_coefficient_mu 0.832
_exptl_absorpt_correction_T_max 0.9436
_exptl_absorpt_correction_T_min 0.7999
_exptl_absorpt_correction_type multi-scan
_exptl_absorpt_process_details
;
[c.f. r.h. blessing, acta cryst. (1995), a51, 33-38]
;
_exptl_crystal_colour Orange
_exptl_crystal_density_diffrn 1.326
_exptl_crystal_density_method 'not measured'
_exptl_crystal_description Prism
_exptl_crystal_F_000 652
_exptl_crystal_recrystallization_method 'THF - Pentane'
_exptl_crystal_size_max 0.20
_exptl_crystal_size_mid 0.13
_exptl_crystal_size_min 0.08
_refine_diff_density_max 0.515
_refine_diff_density_min -0.625
_refine_diff_density_rms 0.074
_refine_ls_extinction_method none
_refine_ls_goodness_of_fit_ref 1.036
_refine_ls_hydrogen_treatment constr
_refine_ls_matrix_type full
_refine_ls_number_parameters 363
_refine_ls_number_reflns 6060
_refine_ls_number_restraints 0
_refine_ls_restrained_S_all 1.036
_refine_ls_R_factor_all 0.0878
_refine_ls_R_factor_gt 0.0492
_refine_ls_shift/su_max 0.000
_refine_ls_shift/su_mean 0.000
_refine_ls_structure_factor_coef Fsqd
_refine_ls_weighting_details 'calc w=1/[\s^2^(Fo^2^)+(0.0511P)^2^+0.0000P] where P=(Fo^2^+2Fc^2^)/3'
_refine_ls_weighting_scheme calc
_refine_ls_wR_factor_gt 0.1037
_refine_ls_wR_factor_ref 0.1169
_reflns_number_gt 4152
_reflns_number_total 6060
_reflns_threshold_expression >2sigma(I)
_cod_data_source_file om5008506_si_002.cif
_cod_data_source_block compound_6
_cod_depositor_comments 'Adding full bibliography for 4084545--4084559.cif.'
_cod_original_cell_volume 1548.76(13)
_cod_database_code 4084546

loop_
_symmetry_equiv_pos_as_xyz
'x, y, z'
'-x, -y, -z'

loop_
_atom_site_label
_atom_site_type_symbol
_atom_site_fract_x
_atom_site_fract_y
_atom_site_fract_z
_atom_site_U_iso_or_equiv
_atom_site_adp_type
_atom_site_occupancy
_atom_site_symmetry_multiplicity
_atom_site_calc_flag
_atom_site_refinement_flags
Ni1 Ni 0.0000 0.5000 0.5000 0.02498(16) Uani 1 2 d S
Ni2 Ni 0.0000 0.0000 0.0000 0.02298(15) Uani 1 2 d S
C1 C 0.0034(3) 0.6426(3) 0.4348(2) 0.0248(7) Uani 1 1 d .
C2 C -0.0212(3) 0.8197(3) 0.3823(2) 0.0378(8) Uani 1 1 d .
H2 H -0.0460 0.8888 0.3752 0.045 Uiso 1 1 calc R
C3 C 0.0472(3) 0.7868(3) 0.3365(2) 0.0385(8) Uani 1 1 d .
H3 H 0.0794 0.8285 0.2911 0.046 Uiso 1 1 calc R
C4 C 0.1318(3) 0.6128(3) 0.3362(2) 0.0408(8) Uani 1 1 d .
H4A H 0.0989 0.5995 0.2692 0.049 Uiso 1 1 calc R
H4B H 0.0982 0.5223 0.3512 0.049 Uiso 1 1 calc R
C5 C 0.3001(4) 0.6944(4) 0.3773(3) 0.0496(10) Uani 1 1 d .
H5A H 0.3349 0.7095 0.4444 0.060 Uiso 1 1 calc R
H5B H 0.3410 0.6439 0.3557 0.060 Uiso 1 1 calc R
C6 C 0.5079(4) 0.9067(5) 0.3895(3) 0.0852(16) Uani 1 1 d .
H6A H 0.5418 0.9175 0.4557 0.128 Uiso 1 1 calc R
H6B H 0.5369 0.9958 0.3743 0.128 Uiso 1 1 calc R
H6C H 0.5524 0.8640 0.3651 0.128 Uiso 1 1 calc R
C7 C -0.1208(3) 0.7389(3) 0.5051(2) 0.0287(7) Uani 1 1 d .
C8 C -0.0319(3) 0.8221(3) 0.5940(2) 0.0334(8) Uani 1 1 d .
C9 C -0.1044(3) 0.8395(3) 0.6490(2) 0.0358(8) Uani 1 1 d .
H9 H -0.0465 0.8941 0.7087 0.043 Uiso 1 1 calc R
C10 C -0.2589(3) 0.7791(3) 0.6185(2) 0.0362(8) Uani 1 1 d .
C11 C -0.3430(3) 0.6956(3) 0.5301(2) 0.0384(8) Uani 1 1 d .
H11 H -0.4472 0.6518 0.5092 0.046 Uiso 1 1 calc R
C12 C -0.2775(3) 0.6752(3) 0.4717(2) 0.0341(8) Uani 1 1 d .
C13 C 0.1382(3) 0.8983(4) 0.6271(3) 0.0559(11) Uani 1 1 d .
H13A H 0.1711 0.8337 0.6199 0.084 Uiso 1 1 calc R
H13B H 0.1806 0.9433 0.6913 0.084 Uiso 1 1 calc R
H13C H 0.1705 0.9661 0.5910 0.084 Uiso 1 1 calc R
C14 C -0.3723(4) 0.5919(4) 0.3732(2) 0.0497(9) Uani 1 1 d .
H14A H -0.4767 0.5484 0.3643 0.075 Uiso 1 1 calc R
H14B H -0.3475 0.5225 0.3619 0.075 Uiso 1 1 calc R
H14C H -0.3529 0.6520 0.3307 0.075 Uiso 1 1 calc R
C15 C -0.3322(4) 0.8121(4) 0.6762(3) 0.0507(9) Uani 1 1 d .
H15A H -0.2573 0.8696 0.7353 0.076 Uiso 1 1 calc R
H15B H -0.4053 0.7278 0.6852 0.076 Uiso 1 1 calc R
H15C H -0.3809 0.8597 0.6448 0.076 Uiso 1 1 calc R
C16 C -0.0883(3) 0.0819(3) 0.05103(19) 0.0225(6) Uani 1 1 d .
C17 C -0.1135(3) 0.2375(3) 0.1314(2) 0.0360(8) Uani 1 1 d .
H17 H -0.0893 0.3180 0.1688 0.043 Uiso 1 1 calc R
C18 C -0.2503(3) 0.1260(3) 0.0898(2) 0.0345(8) Uani 1 1 d .
H18 H -0.3395 0.1141 0.0929 0.041 Uiso 1 1 calc R
C19 C 0.1472(3) 0.3030(3) 0.1407(2) 0.0341(8) Uani 1 1 d .
H19A H 0.1931 0.2531 0.1250 0.041 Uiso 1 1 calc R
H19B H 0.1868 0.3315 0.2077 0.041 Uiso 1 1 calc R
C20 C 0.1911(3) 0.4292(3) 0.1002(2) 0.0386(8) Uani 1 1 d .
H20A H 0.2995 0.4819 0.1191 0.046 Uiso 1 1 calc R
H20B H 0.1472 0.4021 0.0330 0.046 Uiso 1 1 calc R
C21 C 0.1855(4) 0.6367(4) 0.0991(3) 0.0649(12) Uani 1 1 d .
H21A H 0.2931 0.6929 0.1254 0.097 Uiso 1 1 calc R
H21B H 0.1418 0.6855 0.1177 0.097 Uiso 1 1 calc R
H21C H 0.1522 0.6162 0.0327 0.097 Uiso 1 1 calc R
C22 C -0.3569(3) -0.1050(3) -0.0097(2) 0.0262(7) Uani 1 1 d .
C23 C -0.4045(3) -0.2077(3) 0.0398(2) 0.0292(7) Uani 1 1 d .
C24 C -0.5231(3) -0.3383(3) -0.0103(2) 0.0346(8) Uani 1 1 d .
H24 H -0.5554 -0.4089 0.0211 0.042 Uiso 1 1 calc R
C28 C -0.3354(3) -0.1789(3) 0.1439(2) 0.0400(8) Uani 1 1 d .
H28A H -0.2298 -0.1464 0.1630 0.060 Uiso 1 1 calc R
H28B H -0.3825 -0.2622 0.1649 0.060 Uiso 1 1 calc R
H28C H -0.3498 -0.1097 0.1703 0.060 Uiso 1 1 calc R
N1 N 0.0617(2) 0.6784(2) 0.36884(17) 0.0296(6) Uani 1 1 d .
N2 N -0.0487(3) 0.7308(2) 0.44312(17) 0.0295(6) Uani 1 1 d .
N3 N -0.0159(2) 0.2093(2) 0.10790(16) 0.0255(6) Uani 1 1 d .
N4 N -0.2339(2) 0.0322(2) 0.04132(16) 0.0259(6) Uani 1 1 d .
O1 O 0.3493(2) 0.8226(3) 0.35019(18) 0.0609(8) Uani 1 1 d .
O2 O 0.1404(2) 0.5112(2) 0.13121(16) 0.0456(6) Uani 1 1 d .
Cl1 Cl 0.23070(9) 0.63932(8) 0.59337(6) 0.0505(3) Uani 1 1 d .
Cl2 Cl 0.01474(8) 0.13049(8) -0.10176(6) 0.0357(2) Uani 1 1 d .
C27 C -0.4268(3) -0.1276(3) -0.1052(2) 0.0269(7) Uani 1 1 d .
C26 C -0.5456(3) -0.2597(3) -0.1527(2) 0.0347(8) Uani 1 1 d .
H26 H -0.5931 -0.2772 -0.2167 0.042 Uiso 1 1 calc R
C29 C -0.3878(3) -0.0114(3) -0.1563(2) 0.0379(8) Uani 1 1 d .
H29A H -0.4002 0.0590 -0.1297 0.057 Uiso 1 1 calc R
H29B H -0.4530 -0.0464 -0.2205 0.057 Uiso 1 1 calc R
H29C H -0.2854 0.0269 -0.1512 0.057 Uiso 1 1 calc R
C25 C -0.5944(3) -0.3661(3) -0.1061(2) 0.0362(8) Uani 1 1 d .
C30 C -0.7280(4) -0.5076(3) -0.1589(3) 0.0555(10) Uani 1 1 d .
H30A H -0.7449 -0.5168 -0.2239 0.083 Uiso 1 1 calc R
H30B H -0.8157 -0.5176 -0.1499 0.083 Uiso 1 1 calc R
H30C H -0.7078 -0.5778 -0.1365 0.083 Uiso 1 1 calc R

loop_
_atom_site_aniso_label
_atom_site_aniso_U_11
_atom_site_aniso_U_22
_atom_site_aniso_U_33
_atom_site_aniso_U_23
_atom_site_aniso_U_13
_atom_site_aniso_U_12
Ni1 0.0255(3) 0.0268(3) 0.0228(3) 0.0075(2) 0.0081(2) 0.0137(2)
Ni2 0.0237(3) 0.0232(3) 0.0253(3) 0.0066(2) 0.0124(2) 0.0121(2)
C1 0.0179(14) 0.0237(15) 0.0278(17) 0.0046(13) 0.0031(12) 0.0101(12)
C2 0.048(2) 0.0388(19) 0.040(2) 0.0243(16) 0.0238(17) 0.0262(16)
C3 0.0402(19) 0.0402(19) 0.039(2) 0.0239(16) 0.0190(16) 0.0194(16)
C4 0.046(2) 0.055(2) 0.036(2) 0.0148(17) 0.0255(17) 0.0305(17)
C5 0.043(2) 0.069(2) 0.055(2) 0.027(2) 0.0278(18) 0.0351(19)
C6 0.042(2) 0.092(3) 0.109(4) 0.048(3) 0.022(2) 0.026(2)
C7 0.0370(18) 0.0287(16) 0.0313(18) 0.0122(14) 0.0183(15) 0.0210(14)
C8 0.0329(17) 0.0281(16) 0.040(2) 0.0071(15) 0.0162(15) 0.0143(14)
C9 0.0415(19) 0.0315(17) 0.0331(19) 0.0030(14) 0.0137(15) 0.0177(15)
C10 0.044(2) 0.0372(18) 0.039(2) 0.0103(16) 0.0209(16) 0.0252(16)
C11 0.0314(17) 0.048(2) 0.045(2) 0.0114(17) 0.0168(16) 0.0247(16)
C12 0.0349(18) 0.0396(18) 0.0319(19) 0.0086(15) 0.0107(15) 0.0227(15)
C13 0.039(2) 0.052(2) 0.059(3) -0.0100(19) 0.0202(18) 0.0088(17)
C14 0.045(2) 0.065(2) 0.039(2) -0.0004(18) 0.0079(17) 0.0332(18)
C15 0.054(2) 0.064(2) 0.048(2) 0.0084(19) 0.0231(18) 0.0375(19)
C16 0.0234(15) 0.0219(15) 0.0231(16) 0.0086(12) 0.0102(12) 0.0108(12)
C17 0.0403(19) 0.0296(17) 0.043(2) 0.0016(15) 0.0208(16) 0.0179(15)
C18 0.0313(17) 0.0337(17) 0.044(2) 0.0026(15) 0.0208(15) 0.0169(14)
C19 0.0237(16) 0.0288(16) 0.038(2) 0.0002(14) 0.0078(14) 0.0072(13)
C20 0.0396(19) 0.0279(17) 0.042(2) 0.0024(15) 0.0211(16) 0.0092(15)
C21 0.084(3) 0.043(2) 0.084(3) 0.032(2) 0.049(3) 0.032(2)
C22 0.0213(15) 0.0251(15) 0.0342(18) 0.0008(13) 0.0146(13) 0.0109(12)
C23 0.0255(16) 0.0320(16) 0.0321(18) 0.0060(14) 0.0148(14) 0.0134(13)
C24 0.0349(17) 0.0284(17) 0.042(2) 0.0096(15) 0.0215(16) 0.0121(14)
C28 0.0395(18) 0.0429(19) 0.036(2) 0.0095(15) 0.0182(16) 0.0165(15)
N1 0.0285(13) 0.0351(14) 0.0259(14) 0.0072(12) 0.0105(11) 0.0163(11)
N2 0.0345(14) 0.0287(13) 0.0293(15) 0.0128(11) 0.0153(12) 0.0163(11)
N3 0.0258(13) 0.0217(12) 0.0283(14) 0.0051(11) 0.0123(11) 0.0101(10)
N4 0.0240(13) 0.0262(13) 0.0283(14) 0.0024(11) 0.0122(11) 0.0120(11)
O1 0.0367(14) 0.0800(18) 0.0678(19) 0.0423(15) 0.0240(13) 0.0261(13)
O2 0.0629(15) 0.0271(12) 0.0535(16) 0.0128(11) 0.0351(13) 0.0191(11)
Cl1 0.0351(5) 0.0422(5) 0.0443(5) 0.0151(4) -0.0048(4) 0.0086(4)
Cl2 0.0452(5) 0.0409(4) 0.0387(5) 0.0209(4) 0.0254(4) 0.0281(4)
C27 0.0255(15) 0.0311(16) 0.0300(18) 0.0062(13) 0.0142(13) 0.0162(13)
C26 0.0303(17) 0.0395(18) 0.0303(18) -0.0016(14) 0.0100(14) 0.0161(15)
C29 0.0383(18) 0.0398(18) 0.038(2) 0.0114(15) 0.0157(15) 0.0206(15)
C25 0.0314(17) 0.0275(16) 0.042(2) -0.0023(14) 0.0138(15) 0.0096(14)
C30 0.046(2) 0.0370(19) 0.058(3) -0.0038(17) 0.0081(18) 0.0094(17)

loop_
_atom_type_symbol
_atom_type_description
_atom_type_scat_dispersion_real
_atom_type_scat_dispersion_imag
_atom_type_scat_source
Ni Ni 0.3393 1.1124 'International Tables Vol C Tables 4.2.6.8 and 6.1.1.4'
C C 0.0033 0.0016 'International Tables Vol C Tables 4.2.6.8 and 6.1.1.4'
N N 0.0061 0.0033 'International Tables Vol C Tables 4.2.6.8 and 6.1.1.4'
O O 0.0106 0.0060 'International Tables Vol C Tables 4.2.6.8 and 6.1.1.4'
H H 0.0000 0.0000 'International Tables Vol C Tables 4.2.6.8 and 6.1.1.4'
Cl Cl 0.1484 0.1585 'International Tables Vol C Tables 4.2.6.8 and 6.1.1.4'

loop_
_geom_angle_atom_site_label_1
_geom_angle_atom_site_label_2
_geom_angle_atom_site_label_3
_geom_angle
_geom_angle_site_symmetry_1
_geom_angle_site_symmetry_3
C1 Ni1 C1 180.00(10) . 2_566
C1 Ni1 Cl1 90.31(8) . .
C1 Ni1 Cl1 89.69(8) 2_566 .
C1 Ni1 Cl1 89.69(8) . 2_566
C1 Ni1 Cl1 90.31(8) 2_566 2_566
Cl1 Ni1 Cl1 180.0 . 2_566
C16 Ni2 C16 180.00(14) . 2
C16 Ni2 Cl2 89.83(8) . .
C16 Ni2 Cl2 90.17(8) 2 .
C16 Ni2 Cl2 90.17(8) . 2
C16 Ni2 Cl2 89.83(8) 2 2
Cl2 Ni2 Cl2 180.0 . 2
N1 C1 N2 104.2(2) . .
N1 C1 Ni1 126.0(2) . .
N2 C1 Ni1 129.9(2) . .
C3 C2 N2 106.8(3) . .
C3 C2 H2 126.6 . .
N2 C2 H2 126.6 . .
C2 C3 N1 107.3(3) . .
C2 C3 H3 126.4 . .
N1 C3 H3 126.4 . .
N1 C4 C5 113.3(3) . .
N1 C4 H4A 108.9 . .
C5 C4 H4A 108.9 . .
N1 C4 H4B 108.9 . .
C5 C4 H4B 108.9 . .
H4A C4 H4B 107.7 . .
O1 C5 C4 108.9(3) . .
O1 C5 H5A 109.9 . .
C4 C5 H5A 109.9 . .
O1 C5 H5B 109.9 . .
C4 C5 H5B 109.9 . .
H5A C5 H5B 108.3 . .
O1 C6 H6A 109.5 . .
O1 C6 H6B 109.5 . .
H6A C6 H6B 109.5 . .
O1 C6 H6C 109.5 . .
H6A C6 H6C 109.5 . .
H6B C6 H6C 109.5 . .
C8 C7 C12 121.5(3) . .
C8 C7 N2 118.9(3) . .
C12 C7 N2 119.3(3) . .
C9 C8 C7 117.7(3) . .
C9 C8 C13 121.2(3) . .
C7 C8 C13 121.0(3) . .
C10 C9 C8 122.7(3) . .
C10 C9 H9 118.7 . .
C8 C9 H9 118.7 . .
C9 C10 C11 117.7(3) . .
C9 C10 C15 121.1(3) . .
C11 C10 C15 121.1(3) . .
C12 C11 C10 122.4(3) . .
C12 C11 H11 118.8 . .
C10 C11 H11 118.8 . .
C11 C12 C7 118.1(3) . .
C11 C12 C14 120.9(3) . .
C7 C12 C14 120.9(3) . .
C8 C13 H13A 109.5 . .
C8 C13 H13B 109.5 . .
H13A C13 H13B 109.5 . .
C8 C13 H13C 109.5 . .
H13A C13 H13C 109.5 . .
H13B C13 H13C 109.5 . .
C12 C14 H14A 109.5 . .
C12 C14 H14B 109.5 . .
H14A C14 H14B 109.5 . .
C12 C14 H14C 109.5 . .
H14A C14 H14C 109.5 . .
H14B C14 H14C 109.5 . .
C10 C15 H15A 109.5 . .
C10 C15 H15B 109.5 . .
H15A C15 H15B 109.5 . .
C10 C15 H15C 109.5 . .
H15A C15 H15C 109.5 . .
H15B C15 H15C 109.5 . .
N4 C16 N3 102.9(2) . .
N4 C16 Ni2 130.3(2) . .
N3 C16 Ni2 126.86(19) . .
C18 C17 N3 106.3(3) . .
C18 C17 H17 126.8 . .
N3 C17 H17 126.8 . .
C17 C18 N4 107.1(3) . .
C17 C18 H18 126.5 . .
N4 C18 H18 126.5 . .
N3 C19 C20 113.5(2) . .
N3 C19 H19A 108.9 . .
C20 C19 H19A 108.9 . .
N3 C19 H19B 108.9 . .
C20 C19 H19B 108.9 . .
H19A C19 H19B 107.7 . .
O2 C20 C19 109.7(2) . .
O2 C20 H20A 109.7 . .
C19 C20 H20A 109.7 . .
O2 C20 H20B 109.7 . .
C19 C20 H20B 109.7 . .
H20A C20 H20B 108.2 . .
O2 C21 H21A 109.5 . .
O2 C21 H21B 109.5 . .
H21A C21 H21B 109.5 . .
O2 C21 H21C 109.5 . .
H21A C21 H21C 109.5 . .
H21B C21 H21C 109.5 . .
C27 C22 C23 122.5(2) . .
C27 C22 N4 119.0(2) . .
C23 C22 N4 118.5(3) . .
C24 C23 C22 117.6(3) . .
C24 C23 C28 120.5(2) . .
C22 C23 C28 121.9(3) . .
C25 C24 C23 121.8(3) . .
C25 C24 H24 119.1 . .
C23 C24 H24 119.1 . .
C23 C28 H28A 109.5 . .
C23 C28 H28B 109.5 . .
H28A C28 H28B 109.5 . .
C23 C28 H28C 109.5 . .
H28A C28 H28C 109.5 . .
H28B C28 H28C 109.5 . .
C1 N1 C3 111.3(3) . .
C1 N1 C4 124.4(2) . .
C3 N1 C4 124.3(3) . .
C1 N2 C2 110.5(3) . .
C1 N2 C7 127.8(2) . .
C2 N2 C7 121.7(3) . .
C16 N3 C17 112.0(2) . .
C16 N3 C19 123.3(2) . .
C17 N3 C19 124.6(3) . .
C16 N4 C18 111.7(2) . .
C16 N4 C22 124.7(2) . .
C18 N4 C22 123.5(2) . .
C5 O1 C6 111.6(3) . .
C20 O2 C21 112.5(2) . .
C22 C27 C26 118.1(2) . .
C22 C27 C29 122.0(3) . .
C26 C27 C29 119.7(3) . .
C25 C26 C27 121.3(3) . .
C25 C26 H26 119.4 . .
C27 C26 H26 119.4 . .
C27 C29 H29A 109.5 . .
C27 C29 H29B 109.5 . .
H29A C29 H29B 109.5 . .
C27 C29 H29C 109.5 . .
H29A C29 H29C 109.5 . .
H29B C29 H29C 109.5 . .
C24 C25 C26 118.8(3) . .
C24 C25 C30 120.9(3) . .
C26 C25 C30 120.2(3) . .
C25 C30 H30A 109.5 . .
C25 C30 H30B 109.5 . .
H30A C30 H30B 109.5 . .
C25 C30 H30C 109.5 . .
H30A C30 H30C 109.5 . .
H30B C30 H30C 109.5 . .

loop_
_geom_bond_atom_site_label_1
_geom_bond_atom_site_label_2
_geom_bond_distance
_geom_bond_site_symmetry_2
Ni1 C1 1.916(3) .
Ni1 C1 1.916(3) 2_566
Ni1 Cl1 2.1733(8) .
Ni1 Cl1 2.1733(8) 2_566
Ni2 C16 1.903(3) .
Ni2 C16 1.903(3) 2
Ni2 Cl2 2.1859(7) .
Ni2 Cl2 2.1859(7) 2
C1 N1 1.346(4) .
C1 N2 1.366(4) .
C2 C3 1.326(5) .
C2 N2 1.395(3) .
C2 H2 0.9300 .
C3 N1 1.388(4) .
C3 H3 0.9300 .
C4 N1 1.452(4) .
C4 C5 1.498(4) .
C4 H4A 0.9700 .
C4 H4B 0.9700 .
C5 O1 1.413(4) .
C5 H5A 0.9700 .
C5 H5B 0.9700 .
C6 O1 1.417(4) .
C6 H6A 0.9600 .
C6 H6B 0.9600 .
C6 H6C 0.9600 .
C7 C8 1.394(4) .
C7 C12 1.398(4) .
C7 N2 1.442(4) .
C8 C9 1.392(4) .
C8 C13 1.517(4) .
C9 C10 1.383(4) .
C9 H9 0.9300 .
C10 C11 1.386(4) .
C10 C15 1.506(4) .
C11 C12 1.385(4) .
C11 H11 0.9300 .
C12 C14 1.513(4) .
C13 H13A 0.9600 .
C13 H13B 0.9600 .
C13 H13C 0.9600 .
C14 H14A 0.9600 .
C14 H14B 0.9600 .
C14 H14C 0.9600 .
C15 H15A 0.9600 .
C15 H15B 0.9600 .
C15 H15C 0.9600 .
C16 N4 1.360(3) .
C16 N3 1.365(3) .
C17 C18 1.339(4) .
C17 N3 1.378(4) .
C17 H17 0.9300 .
C18 N4 1.379(4) .
C18 H18 0.9300 .
C19 N3 1.469(3) .
C19 C20 1.499(4) .
C19 H19A 0.9700 .
C19 H19B 0.9700 .
C20 O2 1.407(4) .
C20 H20A 0.9700 .
C20 H20B 0.9700 .
C21 O2 1.424(4) .
C21 H21A 0.9600 .
C21 H21B 0.9600 .
C21 H21C 0.9600 .
C22 C27 1.390(4) .
C22 C23 1.394(4) .
C22 N4 1.453(3) .
C23 C24 1.392(4) .
C23 C28 1.504(4) .
C24 C25 1.391(4) .
C24 H24 0.9300 .
C28 H28A 0.9600 .
C28 H28B 0.9600 .
C28 H28C 0.9600 .
C27 C26 1.394(4) .
C27 C29 1.510(4) .
C26 C25 1.393(4) .
C26 H26 0.9300 .
C29 H29A 0.9600 .
C29 H29B 0.9600 .
C29 H29C 0.9600 .
C25 C30 1.518(4) .
C30 H30A 0.9600 .
C30 H30B 0.9600 .
C30 H30C 0.9600 .

loop_
_geom_torsion_atom_site_label_1
_geom_torsion_atom_site_label_2
_geom_torsion_atom_site_label_3
_geom_torsion_atom_site_label_4
_geom_torsion
_geom_torsion_site_symmetry_1
C1 Ni1 C1 N1 -4(100) 2_566
Cl1 Ni1 C1 N1 81.4(2) .
Cl1 Ni1 C1 N1 -98.6(2) 2_566
C1 Ni1 C1 N2 176(100) 2_566
Cl1 Ni1 C1 N2 -98.0(2) .
Cl1 Ni1 C1 N2 82.0(2) 2_566
N2 C2 C3 N1 0.0(3) .
N1 C4 C5 O1 -62.5(4) .
C12 C7 C8 C9 0.1(4) .
N2 C7 C8 C9 173.5(2) .
C12 C7 C8 C13 -175.9(3) .
N2 C7 C8 C13 -2.5(4) .
C7 C8 C9 C10 -0.5(5) .
C13 C8 C9 C10 175.5(3) .
C8 C9 C10 C11 1.5(5) .
C8 C9 C10 C15 -173.7(3) .
C9 C10 C11 C12 -2.0(5) .
C15 C10 C11 C12 173.1(3) .
C10 C11 C12 C7 1.7(5) .
C10 C11 C12 C14 -175.5(3) .
C8 C7 C12 C11 -0.7(4) .
N2 C7 C12 C11 -174.0(3) .
C8 C7 C12 C14 176.5(3) .
N2 C7 C12 C14 3.1(4) .
C16 Ni2 C16 N4 134(100) 2
Cl2 Ni2 C16 N4 103.1(2) .
Cl2 Ni2 C16 N4 -76.9(2) 2
C16 Ni2 C16 N3 -45(100) 2
Cl2 Ni2 C16 N3 -76.7(2) .
Cl2 Ni2 C16 N3 103.3(2) 2
N3 C17 C18 N4 -0.3(3) .
N3 C19 C20 O2 65.4(3) .
C27 C22 C23 C24 2.5(4) .
N4 C22 C23 C24 179.6(3) .
C27 C22 C23 C28 -175.2(3) .
N4 C22 C23 C28 1.9(4) .
C22 C23 C24 C25 -1.2(5) .
C28 C23 C24 C25 176.5(3) .
N2 C1 N1 C3 0.2(3) .
Ni1 C1 N1 C3 -179.36(19) .
N2 C1 N1 C4 179.8(2) .
Ni1 C1 N1 C4 0.2(4) .
C2 C3 N1 C1 -0.1(4) .
C2 C3 N1 C4 -179.7(3) .
C5 C4 N1 C1 -100.8(3) .
C5 C4 N1 C3 78.7(4) .
N1 C1 N2 C2 -0.2(3) .
Ni1 C1 N2 C2 179.3(2) .
N1 C1 N2 C7 -179.3(3) .
Ni1 C1 N2 C7 0.3(4) .
C3 C2 N2 C1 0.1(3) .
C3 C2 N2 C7 179.3(3) .
C8 C7 N2 C1 87.5(4) .
C12 C7 N2 C1 -99.0(3) .
C8 C7 N2 C2 -91.5(3) .
C12 C7 N2 C2 82.0(3) .
N4 C16 N3 C17 -0.6(3) .
Ni2 C16 N3 C17 179.3(2) .
N4 C16 N3 C19 178.4(2) .
Ni2 C16 N3 C19 -1.7(4) .
C18 C17 N3 C16 0.6(3) .
C18 C17 N3 C19 -178.5(2) .
C20 C19 N3 C16 111.1(3) .
C20 C19 N3 C17 -70.0(4) .
N3 C16 N4 C18 0.5(3) .
Ni2 C16 N4 C18 -179.4(2) .
N3 C16 N4 C22 -176.6(2) .
Ni2 C16 N4 C22 3.5(4) .
C17 C18 N4 C16 -0.1(3) .
C17 C18 N4 C22 177.0(2) .
C27 C22 N4 C16 -83.9(3) .
C23 C22 N4 C16 98.8(3) .
C27 C22 N4 C18 99.3(3) .
C23 C22 N4 C18 -78.0(4) .
C4 C5 O1 C6 178.1(3) .
C19 C20 O2 C21 176.9(3) .
C23 C22 C27 C26 -2.2(4) .
N4 C22 C27 C26 -179.4(3) .
C23 C22 C27 C29 171.8(3) .
N4 C22 C27 C29 -5.3(4) .
C22 C27 C26 C25 0.7(4) .
C29 C27 C26 C25 -173.5(3) .
C23 C24 C25 C26 -0.2(5) .
C23 C24 C25 C30 -177.3(3) .
C27 C26 C25 C24 0.5(5) .
C27 C26 C25 C30 177.6(3) .
